data_7216987
loop_
_publ_author_name
'Padilla-Mart\'inez, Itzia I.'
'Mart\'inez-Mart\'inez, Francisco J.'
'Garc\'ia-B\'aez, Efr\'en V.'
'Torres-Valencia, J. Mart\'in'
'Rojas-Lima, Susana'
'H\"opfl, Herbert'

_publ_contact_author 'Itzia I. Padilla-Martinez'
_publ_section_title
;
 Further insight into three center hydrogen bonding. Participation in
 tautomeric equilibria of heterocyclic amides
;
_journal_issue 9
_journal_name_full 'Journal of the Chemical Society, Perkin Transactions 2'
_journal_page_first 1817
_journal_paper_doi 10.1039/b103063a
_journal_year 2001
_chemical_formula_moiety 'C14 H15 N3 O5'
_chemical_formula_sum 'C14 H15 N3 O5'
_chemical_formula_weight 305.29
_chemical_name_systematic
; 
N-(3-hydroxypyridine)-N'-(2-methoxyphenyl)oxamide
;
_space_group_IT_number 14
_symmetry_cell_setting monoclinic
_symmetry_space_group_name_Hall '-P 2ybc'
_symmetry_space_group_name_H-M 'P 1 21/c 1'
_atom_sites_solution_hydrogens geom
_atom_sites_solution_primary direct
_atom_sites_solution_secondary difmap
_audit_creation_method 'SHELXL-CIF-file updated by CIFRTF'
_cell_angle_alpha 90.00
_cell_angle_beta 101.02(3)
_cell_angle_gamma 90.00
_cell_formula_units_Z 4
_cell_length_a 12.825(3)
_cell_length_b 15.110(3)
_cell_length_c 7.3410(10)
_cell_measurement_reflns_used 24
_cell_measurement_temperature 293(2)
_cell_measurement_theta_max 25
_cell_measurement_theta_min 1
_cell_volume 1396.3(5)
_computing_cell_refinement 'CAD4 software (Enraf-Nonius, 1989)'
_computing_data_collection 'CAD4 software (Enraf-Nonius, 1989)'
_computing_data_reduction 'JANA98 (Petricek Vaclav, 1998)'
_computing_molecular_graphics 'XPMA (Zsolnai 1997)'
_computing_publication_material 'SHELXL-97 (Sheldrick 1997)'
_computing_structure_refinement 'SHELXL-97 (Sheldrick 1997)'
_computing_structure_solution 'SHELXS-97(Sheldrick 1990)'
_diffrn_ambient_temperature 293(2)
_diffrn_measurement_device Enraf-Nonius
_diffrn_measurement_method \w
_diffrn_radiation_monochromator graphite
_diffrn_radiation_source 'fine-focus sealed tube'
_diffrn_radiation_type MoK\a
_diffrn_radiation_wavelength 0.71073
_diffrn_reflns_av_R_equivalents 0.0000
_diffrn_reflns_av_sigmaI/netI 0.0359
_diffrn_reflns_limit_h_max 15
_diffrn_reflns_limit_h_min -15
_diffrn_reflns_limit_k_max 18
_diffrn_reflns_limit_k_min 0
_diffrn_reflns_limit_l_max 9
_diffrn_reflns_limit_l_min 0
_diffrn_reflns_number 2825
_diffrn_reflns_theta_max 26.29
_diffrn_reflns_theta_min 2.70
_diffrn_standards_decay_% 0
_diffrn_standards_interval_count 100
_diffrn_standards_number 3
_exptl_absorpt_coefficient_mu 0.112
_exptl_crystal_colour colorless
_exptl_crystal_density_diffrn 1.452
_exptl_crystal_description prism
_exptl_crystal_F_000 640
_exptl_crystal_size_max .48
_exptl_crystal_size_mid .224
_exptl_crystal_size_min .112
_refine_diff_density_max 0.233
_refine_diff_density_min -0.317
_refine_diff_density_rms 0.045
_refine_ls_extinction_coef 0.0000(12)
_refine_ls_extinction_expression Fc^*^=kFc[1+0.001xFc^2^\l^3^/sin(2\q)]^-1/4^
_refine_ls_extinction_method SHELXL
_refine_ls_goodness_of_fit_all 1.014
_refine_ls_goodness_of_fit_obs 1.141
_refine_ls_hydrogen_treatment 'Riding model, fixed isotropic U'
_refine_ls_matrix_type full
_refine_ls_number_parameters 200
_refine_ls_number_reflns 2824
_refine_ls_number_restraints 0
_refine_ls_restrained_S_all 1.024
_refine_ls_restrained_S_obs 1.141
_refine_ls_R_factor_all 0.0756
_refine_ls_R_factor_obs 0.0399
_refine_ls_shift/esd_max -1.755
_refine_ls_shift/esd_mean 0.011
_refine_ls_structure_factor_coef Fsqd
_refine_ls_weighting_details 'w=1/[\s^2^(Fo^2^)+(0.0634P)^2^+0.3217P] where P=(Fo^2^+2Fc^2^)/3'
_refine_ls_weighting_scheme calc
_refine_ls_wR_factor_all 0.1248
_refine_ls_wR_factor_obs 0.1118
_reflns_number_observed 1892
_reflns_number_total 2825
_reflns_observed_criterion >2sigma(I)
_cod_data_source_file b103063a.txt
_cod_data_source_block a61
_cod_depositor_comments
;
The following automatic conversions were performed:

'_symmetry_cell_setting' value 'Monoclinic' changed to 'monoclinic'
according to
/usr/data/users/saulius/automatic-downloads/retrospective/RSC/lib/dictionaries/cif_core.dic
dictionary named 'cif_core.dic' version 2.4.2 from 2011-04-26.

Automatic conversion script
Id: cif_fix_values 2281 2013-09-26 08:29:07Z andrius 

The following automatic conversions were performed:

'_refine_ls_weighting_scheme' value 'calc
w=1/[\s^2^(Fo^2^)+(0.0634P)^2^+0.3217P] where P=(Fo^2^+2Fc^2^)/3' was
changed to 'calc'. New tag '_refine_ls_weighting_details' was
created. The value of the new tag was set to
'w=1/[\s^2^(Fo^2^)+(0.0634P)^2^+0.3217P] where P=(Fo^2^+2Fc^2^)/3'.

Automatic conversion script
Id: cif_fix_values 3143 2015-03-26 13:38:13Z robertas 

The following automatic conversions were performed:

'_atom_sites_solution_primary' value 'direct methods' was changed to
'direct'.

'_atom_sites_solution_hydrogens' value 'geometrically' was changed to
'geom'.

Automatic conversion script
Id: cif_fix_values 6452 2018-10-05 10:23:21Z andrius 
;
_cod_original_sg_symbol_H-M P2(1)/c
_cod_database_code 7216987

loop_
_symmetry_equiv_pos_as_xyz
'x, y, z'
'-x, y+1/2, -z+1/2'
'-x, -y, -z'
'x, -y-1/2, z-1/2'

loop_
_atom_site_aniso_label
_atom_site_aniso_U_11
_atom_site_aniso_U_22
_atom_site_aniso_U_33
_atom_site_aniso_U_23
_atom_site_aniso_U_13
_atom_site_aniso_U_12
N15 0.0333(8) 0.0299(8) 0.0434(9) 0.0011(6) -0.0030(7) -0.0036(6)
N14 0.0339(8) 0.0339(8) 0.0413(9) -0.0008(7) 0.0027(7) -0.0020(7)
O19 0.0430(8) 0.0363(8) 0.0877(12) 0.0114(8) -0.0175(8) -0.0039(6)
O3 0.0442(8) 0.0389(8) 0.0543(9) -0.0098(6) -0.0047(6) -0.0009(6)
O20 0.0438(8) 0.0331(7) 0.0676(10) 0.0071(6) -0.0046(7) -0.0023(6)
N16 0.0329(8) 0.0332(8) 0.0440(9) -0.0020(7) -0.0030(7) -0.0028(7)
O7 0.0492(9) 0.0412(8) 0.0716(11) 0.0143(7) -0.0177(7) -0.0052(7)
O1 0.0628(10) 0.0381(8) 0.0551(9) -0.0070(7) 0.0096(7) -0.0054(7)
C2 0.0308(9) 0.0397(10) 0.0353(10) -0.0015(8) 0.0013(7) -0.0075(8)
C9 0.0318(9) 0.0337(9) 0.0306(9) -0.0041(7) 0.0051(7) -0.0049(7)
C7 0.0343(10) 0.0331(10) 0.0359(10) -0.0024(8) 0.0023(8) -0.0013(8)
C12 0.0374(10) 0.0465(12) 0.0466(12) -0.0007(9) -0.0004(9) -0.0120(9)
C11 0.0427(11) 0.0349(10) 0.0411(11) -0.0026(8) 0.0026(8) -0.0090(8)
C8 0.0317(10) 0.0314(9) 0.0388(10) -0.0026(8) 0.0018(8) 0.0006(7)
C10 0.0371(10) 0.0335(10) 0.0354(10) -0.0009(7) 0.0057(8) -0.0014(8)
C1 0.0381(10) 0.0426(11) 0.0326(10) -0.0009(8) 0.0031(8) -0.0082(8)
C13 0.0352(10) 0.0444(11) 0.0465(11) 0.0007(9) 0.0001(9) -0.0030(8)
C6 0.0460(12) 0.0513(12) 0.0406(11) -0.0050(9) 0.0029(9) -0.0183(10)
C4 0.0317(11) 0.074(2) 0.0571(14) 0.0008(12) 0.0025(9) 0.0012(10)
C5 0.0355(11) 0.074(2) 0.0473(12) -0.0025(11) -0.0006(9) -0.0189(11)
C3 0.0369(11) 0.0512(12) 0.0493(12) -0.0036(9) 0.0048(9) -0.0009(9)
C14 0.068(2) 0.0375(11) 0.0551(14) -0.0094(10) 0.0047(11) -0.0022(10)

loop_
_atom_site_label
_atom_site_type_symbol
_atom_site_fract_x
_atom_site_fract_y
_atom_site_fract_z
_atom_site_U_iso_or_equiv
_atom_site_thermal_displace_type
_atom_site_occupancy
_atom_site_calc_flag
N15 N 0.83756(12) 0.40295(10) 0.1178(2) 0.0369(4) Uani 1 d
N14 N 1.01219(12) 0.38527(10) 0.2878(2) 0.0370(4) Uani 1 d
O19 O 0.84357(11) 0.25823(9) 0.2105(2) 0.0596(5) Uani 1 d
O3 O 0.63459(11) 0.06433(9) -0.1300(2) 0.0477(4) Uani 1 d
O20 O 0.86228(11) 0.57754(9) 0.1082(2) 0.0502(4) Uani 1 d
N16 N 0.65099(12) 0.22919(10) -0.0005(2) 0.0380(4) Uani 1 d
O7 O 0.64650(12) 0.37448(9) -0.0868(2) 0.0579(5) Uani 1 d
O1 O 0.93060(12) 0.72975(9) -0.0042(2) 0.0522(4) Uani 1 d
C2 C 0.54987(14) 0.19890(12) -0.0943(2) 0.0359(4) Uani 1 d
C9 C 0.93558(14) 0.43857(12) 0.2042(2) 0.0321(4) Uani 1 d
C7 C 0.68913(14) 0.31113(12) -0.0016(3) 0.0350(4) Uani 1 d
C12 C 1.1252(2) 0.51151(14) 0.3572(3) 0.0446(5) Uani 1 d
C11 C 1.0440(2) 0.56687(12) 0.2718(3) 0.0403(5) Uani 1 d
C8 C 0.80013(14) 0.32017(11) 0.1223(3) 0.0346(4) Uani 1 d
C10 C 0.94732(15) 0.53042(12) 0.1943(2) 0.0355(4) Uani 1 d
C1 C 0.54171(15) 0.11130(13) -0.1581(3) 0.0382(4) Uani 1 d
C13 C 1.10605(15) 0.42265(13) 0.3634(3) 0.0431(5) Uani 1 d
C6 C 0.4434(2) 0.07864(14) -0.2433(3) 0.0467(5) Uani 1 d
C4 C 0.3630(2) 0.2184(2) -0.2053(3) 0.0551(6) Uani 1 d
C5 C 0.3550(2) 0.1329(2) -0.2673(3) 0.0535(6) Uani 1 d
C3 C 0.4607(2) 0.25212(14) -0.1173(3) 0.0463(5) Uani 1 d
C14 C 0.6303(2) -0.02301(14) -0.2065(3) 0.0544(6) Uani 1 d
H15 H 0.7839 0.4400 0.0451 0.050 Uiso 1 d
H12 H 1.1961 0.5404 0.4045 0.050 Uiso 1 d
H6 H 0.4357 0.0171 -0.2856 0.050 Uiso 1 d
H5 H 0.2875 0.0972 -0.3236 0.050 Uiso 1 d
H11 H 1.0608 0.6429 0.2673 0.050 Uiso 1 d
H20 H 0.8815 0.6409 0.0850 0.050 Uiso 1 d
H13 H 1.1638 0.3803 0.4268 0.050 Uiso 1 d
H16 H 0.6965 0.1800 0.0610 0.050 Uiso 1 d
H3 H 0.4713 0.3200 -0.0740 0.050 Uiso 1 d
H4 H 0.3014 0.2569 -0.2303 0.050 Uiso 1 d
H1A H 0.9777 0.7602 0.0631 0.050 Uiso 1 d
H14C H 0.5846 -0.0614 -0.1591 0.050 Uiso 1 d
H14B H 0.7033 -0.0426 -0.1914 0.050 Uiso 1 d
H14A H 0.6032 -0.0216 -0.3366 0.050 Uiso 1 d
H1B H 0.9816 0.7189 -0.1047 0.050 Uiso 1 d

loop_
_atom_type_symbol
_atom_type_description
_atom_type_scat_dispersion_real
_atom_type_scat_dispersion_imag
_atom_type_scat_source
C C 0.0033 0.0016 'International Tables Vol C Tables 4.2.6.8 and 6.1.1.4'
H H 0.0000 0.0000 'International Tables Vol C Tables 4.2.6.8 and 6.1.1.4'
N N 0.0061 0.0033 'International Tables Vol C Tables 4.2.6.8 and 6.1.1.4'
O O 0.0106 0.0060 'International Tables Vol C Tables 4.2.6.8 and 6.1.1.4'

loop_
_geom_angle_atom_site_label_1
_geom_angle_atom_site_label_2
_geom_angle_atom_site_label_3
_geom_angle
C8 N15 C9 129.8(2)
C8 N15 H15 109.48(14)
C9 N15 H15 120.68(15)
C9 N14 C13 117.4(2)
C1 O3 C14 116.9(2)
C10 O20 H20 112.09(14)
C7 N16 C2 126.7(2)
C7 N16 H16 120.8(2)
C2 N16 H16 112.31(15)
H1A O1 H1B 91.34(13)
C3 C2 C1 120.1(2)
C3 C2 N16 121.9(2)
C1 C2 N16 117.9(2)
N14 C9 C10 123.3(2)
N14 C9 N15 119.8(2)
C10 C9 N15 116.9(2)
O7 C7 N16 127.3(2)
O7 C7 C8 120.5(2)
N16 C7 C8 112.2(2)
C13 C12 C11 118.9(2)
C13 C12 H12 124.7(2)
C11 C12 H12 116.3(2)
C10 C11 C12 119.0(2)
C10 C11 H11 122.5(2)
C12 C11 H11 118.6(2)
O19 C8 N15 127.1(2)
O19 C8 C7 121.7(2)
N15 C8 C7 111.23(15)
O20 C10 C11 124.4(2)
O20 C10 C9 117.4(2)
C11 C10 C9 118.2(2)
O3 C1 C6 125.0(2)
O3 C1 C2 115.6(2)
C6 C1 C2 119.4(2)
N14 C13 C12 123.3(2)
N14 C13 H13 116.0(2)
C12 C13 H13 120.7(2)
C5 C6 C1 119.9(2)
C5 C6 H6 119.5(2)
C1 C6 H6 120.6(2)
C5 C4 C3 120.3(2)
C5 C4 H4 119.8(2)
C3 C4 H4 119.8(2)
C4 C5 C6 120.7(2)
C4 C5 H5 129.0(2)
C6 C5 H5 110.1(2)
C2 C3 C4 119.6(2)
C2 C3 H3 117.6(2)
C4 C3 H3 122.6(2)
O3 C14 H14C 113.9(2)
O3 C14 H14B 105.8(2)
H14C C14 H14B 115.3(2)
O3 C14 H14A 110.6(2)
H14C C14 H14A 104.6(2)
H14B C14 H14A 106.3(2)

loop_
_geom_bond_atom_site_label_1
_geom_bond_atom_site_label_2
_geom_bond_distance
N15 C8 1.343(2)
N15 C9 1.403(2)
N15 H15 0.9652(15)
N14 C9 1.326(2)
N14 C13 1.349(2)
O19 C8 1.211(2)
O3 C1 1.368(2)
O3 C14 1.431(2)
O20 C10 1.354(2)
O20 H20 1.0111(13)
N16 C7 1.332(2)
N16 C2 1.423(2)
N16 H16 0.998(2)
O7 C7 1.215(2)
O1 H1A 0.8406(14)
O1 H1B 1.088(2)
C2 C3 1.382(3)
C2 C1 1.401(3)
C9 C10 1.399(2)
C7 C8 1.542(3)
C12 C13 1.367(3)
C12 C11 1.388(3)
C12 H12 1.009(2)
C11 C10 1.377(3)
C11 H11 1.170(2)
C1 C6 1.387(3)
C13 H13 1.021(2)
C6 C5 1.383(3)
C6 H6 0.979(2)
C4 C5 1.367(3)
C4 C3 1.391(3)
C4 H4 0.970(2)
C5 H5 1.037(2)
C3 H3 1.075(2)
C14 H14C 0.937(2)
C14 H14B 0.968(2)
C14 H14A 0.952(2)
